data_4333569
loop_
_publ_author_name
'Mohammad Reza Halvagar'
'Benjamin Neisen'
'William B. Tolman'

_publ_contact_author_email wtolman@umn.edu
_publ_contact_author_name 'William B. Tolman'
_publ_section_title
;
 Copper-, Palladium-, and Platinum-Containing Complexes of an Asymmetric
 Dinucleating Ligand
;
_journal_name_full 'Inorganic Chemistry'
_journal_page_first 793
_journal_page_last 799
_journal_paper_doi 10.1021/ic301914u
_journal_volume 52
_journal_year 2013
_chemical_formula_moiety 'C28 H32 Cl2 N4 O2 Pd and C4 S2 O2 H6 AND O3.25'
_chemical_formula_sum 'C32 H38 Cl2 N4 O7.25 Pt S2'
_chemical_formula_weight 952.50
_chemical_name_common LH2PtCl2
_chemical_name_systematic 9
_space_group_IT_number 14
_symmetry_cell_setting monoclinic
_symmetry_Int_Tables_number 14
_symmetry_space_group_name_Hall '-P 2ybc'
_symmetry_space_group_name_H-M 'P 1 21/c 1'
_atom_sites_solution_hydrogens geom
_atom_sites_solution_primary direct
_atom_sites_solution_secondary difmap
_audit_creation_method SHELXL-97
_cell_angle_alpha 90.00
_cell_angle_beta 105.099(2)
_cell_angle_gamma 90.00
_cell_formula_units_Z 4
_cell_length_a 19.261(3)
_cell_length_b 14.225(2)
_cell_length_c 14.138(2)
_cell_measurement_reflns_used 1000
_cell_measurement_temperature 100(2)
_cell_measurement_theta_max 23.26
_cell_measurement_theta_min 2.07
_cell_volume 3739.9(9)
_computing_cell_refinement 'SMART, Bruker'
_computing_data_collection 'SMART, Bruker'
_computing_data_reduction 'SMART, Bruker'
_computing_publication_material 'SMART, Bruker'
_computing_structure_refinement 'SHELXL-97 (Sheldrick, 1997)'
_computing_structure_solution 'SHELXS-97 (Sheldrick, 1990)'
_diffrn_ambient_temperature 100(2)
_diffrn_measured_fraction_theta_full 0.993
_diffrn_measured_fraction_theta_max 0.993
_diffrn_measurement_device_type 'Bruker SMART Platform, CCD'
_diffrn_measurement_method 'area detector, omega scans per phi'
_diffrn_radiation_monochromator graphite
_diffrn_radiation_source 'fine-focus sealed tube'
_diffrn_radiation_type MoK\a
_diffrn_radiation_wavelength 0.71073
_diffrn_reflns_av_R_equivalents 0.1527
_diffrn_reflns_av_sigmaI/netI 0.1848
_diffrn_reflns_limit_h_max 17
_diffrn_reflns_limit_h_min -21
_diffrn_reflns_limit_k_max 15
_diffrn_reflns_limit_k_min -15
_diffrn_reflns_limit_l_max 14
_diffrn_reflns_limit_l_min -15
_diffrn_reflns_number 14974
_diffrn_reflns_theta_full 23.26
_diffrn_reflns_theta_max 23.26
_diffrn_reflns_theta_min 2.07
_exptl_absorpt_coefficient_mu 4.061
_exptl_absorpt_correction_T_max 0.8227
_exptl_absorpt_correction_T_min 0.7642
_exptl_absorpt_correction_type multi-scan
_exptl_crystal_colour Pale
_exptl_crystal_density_diffrn 1.692
_exptl_crystal_description block
_exptl_crystal_F_000 1896
_exptl_crystal_recrystallization_method 'SLOW EVAPORATION'
_exptl_crystal_size_max 0.07
_exptl_crystal_size_mid 0.07
_exptl_crystal_size_min 0.05
_refine_diff_density_max 1.377
_refine_diff_density_min -1.488
_refine_diff_density_rms 0.214
_refine_ls_extinction_method none
_refine_ls_goodness_of_fit_ref 1.021
_refine_ls_hydrogen_treatment mixed
_refine_ls_matrix_type full
_refine_ls_number_parameters 442
_refine_ls_number_reflns 5333
_refine_ls_number_restraints 400
_refine_ls_restrained_S_all 0.987
_refine_ls_R_factor_all 0.1520
_refine_ls_R_factor_gt 0.0776
_refine_ls_shift/su_max 0.010
_refine_ls_shift/su_mean 0.000
_refine_ls_structure_factor_coef Fsqd
_refine_ls_weighting_details 'calc w=1/[\s^2^(Fo^2^)+(0.0556P)^2^+19.4946P] where P=(Fo^2^+2Fc^2^)/3'
_refine_ls_weighting_scheme calc
_refine_ls_wR_factor_gt 0.1471
_refine_ls_wR_factor_ref 0.1744
_reflns_number_gt 3065
_reflns_number_total 5333
_reflns_threshold_expression >2sigma(I)
_cod_data_source_file ic301914u_si_002_5.cif
_cod_data_source_block 9
_cod_original_sg_symbol_H-M 'P 21/c'
_cod_database_code 4333569

loop_
_symmetry_equiv_pos_as_xyz
'x, y, z'
'-x, y+1/2, -z+1/2'
'-x, -y, -z'
'x, -y-1/2, z-1/2'

loop_
_atom_site_label
_atom_site_type_symbol
_atom_site_fract_x
_atom_site_fract_y
_atom_site_fract_z
_atom_site_U_iso_or_equiv
_atom_site_adp_type
_atom_site_occupancy
_atom_site_symmetry_multiplicity
_atom_site_calc_flag
_atom_site_refinement_flags
_atom_site_disorder_assembly
_atom_site_disorder_group
Pt1 Pt 0.32964(4) 0.39135(5) 0.18606(5) 0.0222(2) Uani 1 1 d U . .
Cl1 Cl 0.3543(3) 0.3951(3) 0.3542(3) 0.0347(11) Uani 1 1 d U . .
O1 O -0.0650(6) 0.5646(8) 0.0974(9) 0.032(3) Uani 1 1 d U . .
O2 O -0.0111(6) 0.0801(7) 0.1488(9) 0.034(3) Uani 1 1 d U . .
N5 N 0.2997(7) 0.3869(10) 0.0390(9) 0.023(3) Uani 1 1 d U . .
N6 N 0.3300(8) 0.5369(9) 0.1715(10) 0.024(3) Uani 1 1 d U . .
N3 N 0.0456(7) 0.4936(9) 0.1463(9) 0.022(3) Uani 1 1 d U . .
N1 N -0.0142(7) 0.3285(9) 0.1465(9) 0.019(3) Uani 1 1 d U . .
N2 N 0.0801(7) 0.1917(8) 0.1841(9) 0.020(3) Uani 1 1 d U . .
N4 N 0.3589(7) 0.2495(9) 0.1787(9) 0.020(2) Uani 1 1 d U . .
C1 C 0.3254(9) 0.4758(11) 0.0053(12) 0.023(3) Uani 1 1 d U . .
H28 H 0.3025 0.4846 -0.0654 0.028 Uiso 1 1 calc R . .
H29 H 0.3781 0.4727 0.0147 0.028 Uiso 1 1 calc R . .
C2 C 0.3068(9) 0.5588(11) 0.0629(12) 0.024(4) Uani 1 1 d U . .
H26 H 0.3317 0.6160 0.0491 0.029 Uiso 1 1 calc R . .
H27 H 0.2544 0.5705 0.0425 0.029 Uiso 1 1 calc R . .
C3 C 0.2950(8) 0.6032(13) 0.2276(12) 0.026(3) Uani 1 1 d U . .
H21 H 0.3017 0.5780 0.2947 0.032 Uiso 1 1 calc R . .
H22 H 0.3205 0.6642 0.2335 0.032 Uiso 1 1 calc R . .
C4 C 0.2171(9) 0.6208(12) 0.1852(11) 0.023(3) Uani 1 1 d U . .
C5 C 0.1657(9) 0.5534(11) 0.1824(11) 0.018(2) Uani 1 1 d U . .
H20 H 0.1803 0.4928 0.2083 0.022 Uiso 1 1 calc R . .
C6 C 0.0924(9) 0.5709(11) 0.1426(12) 0.018(2) Uani 1 1 d U . .
C7 C -0.0262(9) 0.4954(11) 0.1188(12) 0.020(3) Uani 1 1 d U . .
C8 C -0.0590(8) 0.4018(12) 0.1325(11) 0.023(3) Uani 1 1 d U . .
C9 C -0.0411(9) 0.2427(11) 0.1508(11) 0.019(2) Uani 1 1 d U . .
C10 C 0.0107(9) 0.1622(12) 0.1626(11) 0.019(2) Uani 1 1 d U . .
C11 C 0.1421(9) 0.1334(10) 0.1936(12) 0.022(3) Uani 1 1 d U . .
C12 C 0.2072(8) 0.1795(11) 0.2126(10) 0.014(3) Uani 1 1 d U . .
H13 H 0.2083 0.2460 0.2185 0.017 Uiso 1 1 calc R . .
C13 C 0.2713(9) 0.1304(10) 0.2232(12) 0.023(4) Uani 1 1 d U . .
C14 C 0.3440(8) 0.1747(11) 0.2461(11) 0.018(3) Uani 1 1 d U . .
H8 H 0.3796 0.1238 0.2493 0.021 Uiso 1 1 calc R . .
H9 H 0.3534 0.2023 0.3125 0.021 Uiso 1 1 calc R . .
C15 C 0.3299(9) 0.2233(11) 0.0712(11) 0.021(4) Uani 1 1 d U . .
H3 H 0.3578 0.1697 0.0555 0.025 Uiso 1 1 calc R . .
H4 H 0.2791 0.2033 0.0590 0.025 Uiso 1 1 calc R . .
C16 C 0.3346(9) 0.3022(12) 0.0078(12) 0.027(4) Uani 1 1 d U . .
H1 H 0.3101 0.2862 -0.0610 0.032 Uiso 1 1 calc R . .
H2 H 0.3856 0.3160 0.0118 0.032 Uiso 1 1 calc R . .
C17 C 0.4388(8) 0.2563(11) 0.1981(12) 0.020(2) Uani 1 1 d U . .
H17A H 0.4597 0.2724 0.2671 0.030 Uiso 1 1 calc R . .
H17B H 0.4511 0.3053 0.1564 0.030 Uiso 1 1 calc R . .
H17C H 0.4582 0.1959 0.1836 0.030 Uiso 1 1 calc R . .
C18 C 0.2685(9) 0.0336(11) 0.2194(12) 0.025(3) Uani 1 1 d U . .
H12 H 0.3117 -0.0012 0.2269 0.030 Uiso 1 1 calc R . .
C19 C 0.2049(9) -0.0128(11) 0.2053(12) 0.025(3) Uani 1 1 d U . .
H11 H 0.2044 -0.0796 0.2046 0.030 Uiso 1 1 calc R . .
C20 C 0.1397(9) 0.0365(11) 0.1915(12) 0.022(3) Uani 1 1 d U . .
H10 H 0.0953 0.0040 0.1810 0.026 Uiso 1 1 calc R . .
C21 C -0.1147(9) 0.2284(12) 0.1437(11) 0.023(4) Uani 1 1 d U . .
H16 H -0.1323 0.1667 0.1491 0.028 Uiso 1 1 calc R . .
C22 C -0.1599(10) 0.3021(12) 0.1294(12) 0.029(4) Uani 1 1 d U . .
H15 H -0.2097 0.2937 0.1237 0.035 Uiso 1 1 calc R . .
C23 C -0.1311(8) 0.3916(13) 0.1232(12) 0.027(4) Uani 1 1 d U . .
H14 H -0.1617 0.4452 0.1125 0.032 Uiso 1 1 calc R . .
C24 C 0.0698(10) 0.6570(11) 0.1045(12) 0.026(4) Uani 1 1 d U . .
H19 H 0.0202 0.6692 0.0766 0.031 Uiso 1 1 calc R . .
C25 C 0.1209(9) 0.7266(12) 0.1072(12) 0.027(4) Uani 1 1 d U . .
H18 H 0.1064 0.7874 0.0817 0.032 Uiso 1 1 calc R . .
C26 C 0.1951(9) 0.7066(11) 0.1484(11) 0.021(4) Uani 1 1 d U . .
H17 H 0.2298 0.7545 0.1499 0.025 Uiso 1 1 calc R . .
C27 C 0.4093(8) 0.5601(11) 0.2074(13) 0.030(4) Uani 1 1 d U . .
H27A H 0.4164 0.6277 0.1999 0.045 Uiso 1 1 calc R . .
H27B H 0.4361 0.5249 0.1689 0.045 Uiso 1 1 calc R . .
H27C H 0.4268 0.5428 0.2767 0.045 Uiso 1 1 calc R . .
C28 C 0.2194(8) 0.3823(12) 0.0034(11) 0.025(4) Uani 1 1 d U . .
H28A H 0.1984 0.4389 0.0242 0.038 Uiso 1 1 calc R . .
H28B H 0.2019 0.3267 0.0310 0.038 Uiso 1 1 calc R . .
H28C H 0.2053 0.3782 -0.0683 0.038 Uiso 1 1 calc R . .
S1 S 0.1536(3) 0.3539(3) 0.3901(4) 0.0336(13) Uani 1 1 d U . .
O3 O 0.1383(6) 0.3611(7) 0.2800(8) 0.024(3) Uani 1 1 d U . .
C29 C 0.0673(11) 0.3506(16) 0.4144(15) 0.069(8) Uani 1 1 d U . .
H29A H 0.0732 0.3508 0.4853 0.103 Uiso 1 1 calc R . .
H29B H 0.0419 0.2934 0.3859 0.103 Uiso 1 1 calc R . .
H29C H 0.0395 0.4059 0.3852 0.103 Uiso 1 1 calc R . .
C30 C 0.1795(10) 0.4682(12) 0.4392(14) 0.041(5) Uani 1 1 d U . .
H30A H 0.1427 0.5140 0.4078 0.061 Uiso 1 1 calc R . .
H30B H 0.2256 0.4855 0.4267 0.061 Uiso 1 1 calc R . .
H30C H 0.1845 0.4677 0.5100 0.061 Uiso 1 1 calc R . .
Cl2 Cl 0.6451(3) 0.1835(4) 0.6309(5) 0.080(2) Uani 1 1 d . . .
S1A S 0.6133(7) 0.4346(9) 0.4442(11) 0.080(4) Uani 0.611(15) 1 d PDU A 1
O1A O 0.6112(15) 0.3111(16) 0.4597(19) 0.072(5) Uani 0.611(15) 1 d PDU A 1
S1B S 0.5700(11) 0.3926(17) 0.3921(14) 0.086(6) Uani 0.389(15) 1 d PDU A 2
O1B O 0.652(2) 0.333(3) 0.416(4) 0.131(18) Uani 0.389(15) 1 d PDU A 2
C1D C 0.5441(13) 0.3785(17) 0.5069(17) 0.072(5) Uani 1 1 d U . .
C2D C 0.5710(11) 0.5044(18) 0.3690(15) 0.061(6) Uani 1 1 d U . .
O1W O 0.5190(10) 0.0738(13) 0.5438(16) 0.053(10) Uani 0.70(4) 1 d P B 1
O2W O 0.4942(10) 0.1566(14) 0.4491(15) 0.065(10) Uani 0.74(4) 1 d P C 2
O3W O 0.5491(10) 0.0204(14) 0.6595(13) 0.067(9) Uani 0.79(4) 1 d P D 3

loop_
_atom_site_aniso_label
_atom_site_aniso_U_11
_atom_site_aniso_U_22
_atom_site_aniso_U_33
_atom_site_aniso_U_23
_atom_site_aniso_U_13
_atom_site_aniso_U_12
Pt1 0.0211(4) 0.0240(3) 0.0218(4) -0.0001(4) 0.0061(3) 0.0001(4)
Cl1 0.051(3) 0.030(2) 0.025(2) 0.002(2) 0.013(2) 0.004(3)
O1 0.028(7) 0.037(6) 0.033(8) 0.008(6) 0.012(6) 0.004(5)
O2 0.027(8) 0.025(6) 0.046(9) -0.008(6) 0.006(6) -0.004(5)
N5 0.025(7) 0.026(5) 0.016(5) 0.006(5) 0.001(6) 0.005(6)
N6 0.010(6) 0.034(5) 0.026(6) 0.001(5) 0.004(6) 0.003(6)
N3 0.026(6) 0.026(7) 0.014(8) 0.003(6) 0.005(7) -0.004(5)
N1 0.018(7) 0.030(6) 0.010(7) 0.011(6) 0.007(6) 0.005(5)
N2 0.028(6) 0.017(6) 0.021(8) 0.005(6) 0.015(7) -0.001(5)
N4 0.007(5) 0.034(5) 0.017(5) 0.005(4) 0.000(5) 0.008(4)
C1 0.015(9) 0.037(7) 0.025(8) 0.005(6) 0.018(8) 0.005(7)
C2 0.020(9) 0.029(7) 0.026(7) 0.004(6) 0.009(7) 0.000(8)
C3 0.023(6) 0.030(7) 0.024(8) -0.005(8) 0.003(7) 0.003(7)
C4 0.026(6) 0.022(7) 0.019(9) -0.009(7) 0.004(7) 0.004(5)
C5 0.025(5) 0.021(5) 0.013(7) -0.003(5) 0.014(6) 0.007(4)
C6 0.025(5) 0.021(5) 0.013(7) -0.003(5) 0.014(6) 0.007(4)
C7 0.027(7) 0.022(7) 0.011(9) -0.002(7) 0.007(8) 0.008(5)
C8 0.019(7) 0.032(6) 0.019(9) -0.001(8) 0.007(7) -0.001(5)
C9 0.025(5) 0.027(5) 0.005(6) -0.001(5) 0.002(6) 0.000(4)
C10 0.025(5) 0.027(5) 0.005(6) -0.001(5) 0.002(6) 0.000(4)
C11 0.025(5) 0.019(5) 0.025(7) 0.002(5) 0.014(6) -0.002(4)
C12 0.024(6) 0.017(7) 0.004(8) -0.003(7) 0.008(8) -0.007(5)
C13 0.022(6) 0.016(7) 0.027(9) 0.005(7) -0.002(8) -0.007(5)
C14 0.016(7) 0.022(7) 0.011(8) -0.001(6) -0.003(7) -0.002(6)
C15 0.020(9) 0.021(7) 0.018(7) -0.001(5) -0.001(7) -0.002(7)
C16 0.026(9) 0.038(7) 0.012(7) 0.009(6) -0.004(8) 0.009(8)
C17 0.007(5) 0.034(5) 0.017(5) 0.005(4) 0.000(5) 0.008(4)
C18 0.027(6) 0.016(5) 0.036(8) 0.006(6) 0.014(7) -0.005(4)
C19 0.027(6) 0.016(5) 0.036(8) 0.006(6) 0.014(7) -0.005(4)
C20 0.025(5) 0.019(5) 0.025(7) 0.002(5) 0.014(6) -0.002(4)
C21 0.022(7) 0.032(8) 0.013(9) -0.007(8) 0.000(8) -0.005(6)
C22 0.027(8) 0.033(8) 0.030(11) 0.001(9) 0.012(9) -0.004(6)
C23 0.022(7) 0.031(7) 0.034(10) -0.008(10) 0.020(8) 0.001(7)
C24 0.030(8) 0.025(7) 0.018(10) 0.003(8) -0.003(8) 0.006(6)
C25 0.039(9) 0.023(8) 0.023(10) 0.004(8) 0.017(8) 0.018(6)
C26 0.032(8) 0.018(7) 0.015(10) -0.007(7) 0.010(8) 0.002(6)
C27 0.013(7) 0.024(8) 0.050(12) -0.014(9) 0.004(7) -0.002(7)
C28 0.029(7) 0.029(10) 0.016(8) -0.006(9) 0.006(6) -0.004(7)
S1 0.040(3) 0.024(3) 0.029(3) 0.004(2) -0.004(3) 0.006(2)
O3 0.025(7) 0.026(7) 0.022(6) -0.003(5) 0.009(5) 0.003(5)
C29 0.072(13) 0.11(2) 0.041(14) -0.017(13) 0.041(12) -0.058(13)
C30 0.045(13) 0.032(10) 0.046(12) -0.021(9) 0.014(11) -0.020(9)
Cl2 0.062(5) 0.060(4) 0.119(6) -0.015(4) 0.025(4) -0.005(3)
S1A 0.057(9) 0.087(8) 0.090(10) 0.013(7) 0.011(7) -0.020(6)
O1A 0.084(13) 0.083(9) 0.071(11) -0.009(9) 0.057(10) 0.015(10)
S1B 0.067(12) 0.131(12) 0.055(11) 0.012(12) 0.011(9) -0.036(12)
O1B 0.16(3) 0.09(3) 0.21(5) 0.05(3) 0.17(3) 0.03(2)
C1D 0.084(13) 0.083(9) 0.071(11) -0.009(9) 0.057(10) 0.015(10)
C2D 0.036(13) 0.113(12) 0.033(12) 0.003(9) 0.005(9) 0.008(10)
O1W 0.042(15) 0.046(14) 0.09(2) -0.025(12) 0.054(14) -0.005(10)
O2W 0.051(16) 0.075(16) 0.068(18) 0.017(13) 0.016(12) -0.002(11)
O3W 0.059(15) 0.103(18) 0.046(15) -0.003(12) 0.026(11) -0.018(12)

loop_
_atom_type_symbol
_atom_type_description
_atom_type_scat_dispersion_real
_atom_type_scat_dispersion_imag
_atom_type_scat_source
C C 0.0030 0.0020 'International Tables Vol C Tables 4.2.6.8 and 6.1.1.4'
H H 0.0000 0.0000 'International Tables Vol C Tables 4.2.6.8 and 6.1.1.4'
Cl Cl 0.1480 0.1590 'International Tables Vol C Tables 4.2.6.8 and 6.1.1.4'
N N 0.0060 0.0030 'International Tables Vol C Tables 4.2.6.8 and 6.1.1.4'
O O 0.0110 0.0060 'International Tables Vol C Tables 4.2.6.8 and 6.1.1.4'
Pt Pt -1.7030 8.3910 'International Tables Vol C Tables 4.2.6.8 and 6.1.1.4'
S S 0.1250 0.1230 'International Tables Vol C Tables 4.2.6.8 and 6.1.1.4'

loop_
_geom_angle_atom_site_label_1
_geom_angle_atom_site_label_2
_geom_angle_atom_site_label_3
_geom_angle
N5 Pt1 N6 86.4(6)
N5 Pt1 N4 85.8(5)
N6 Pt1 N4 160.3(5)
N5 Pt1 Cl1 175.4(4)
N6 Pt1 Cl1 94.2(4)
N4 Pt1 Cl1 95.0(4)
C1 N5 C28 109.3(12)
C1 N5 C16 112.2(12)
C28 N5 C16 111.6(13)
C1 N5 Pt1 106.0(10)
C28 N5 Pt1 110.1(9)
C16 N5 Pt1 107.5(9)
C3 N6 C27 103.8(12)
C3 N6 C2 110.6(12)
C27 N6 C2 107.5(13)
C3 N6 Pt1 124.0(11)
C27 N6 Pt1 102.3(9)
C2 N6 Pt1 107.3(9)
C7 N3 C6 126.1(14)
C9 N1 C8 118.7(14)
C10 N2 C11 126.2(13)
C17 N4 C14 106.7(11)
C17 N4 C15 106.9(12)
C14 N4 C15 112.3(12)
C17 N4 Pt1 101.8(9)
C14 N4 Pt1 123.3(10)
C15 N4 Pt1 104.5(9)
N5 C1 C2 110.1(13)
N5 C1 H28 109.6
C2 C1 H28 109.6
N5 C1 H29 109.6
C2 C1 H29 109.6
H28 C1 H29 108.2
N6 C2 C1 109.5(13)
N6 C2 H26 109.8
C1 C2 H26 109.8
N6 C2 H27 109.8
C1 C2 H27 109.8
H26 C2 H27 108.2
C4 C3 N6 116.0(13)
C4 C3 H21 108.3
N6 C3 H21 108.3
C4 C3 H22 108.3
N6 C3 H22 108.3
H21 C3 H22 107.4
C26 C4 C5 118.0(16)
C26 C4 C3 119.3(16)
C5 C4 C3 122.7(16)
C4 C5 C6 122.1(16)
C4 C5 H20 118.9
C6 C5 H20 118.9
C24 C6 C5 120.3(16)
C24 C6 N3 124.4(16)
C5 C6 N3 115.3(14)
O1 C7 N3 127.3(16)
O1 C7 C8 119.5(16)
N3 C7 C8 112.4(14)
N1 C8 C23 122.1(16)
N1 C8 C7 115.7(14)
C23 C8 C7 122.0(16)
N1 C9 C21 121.6(15)
N1 C9 C10 116.8(15)
C21 C9 C10 121.7(15)
O2 C10 N2 126.8(16)
O2 C10 C9 121.0(15)
N2 C10 C9 112.1(14)
C20 C11 C12 120.2(16)
C20 C11 N2 123.8(15)
C12 C11 N2 115.9(14)
C11 C12 C13 121.3(15)
C11 C12 H13 119.4
C13 C12 H13 119.4
C18 C13 C12 118.1(15)
C18 C13 C14 117.1(15)
C12 C13 C14 124.6(14)
C13 C14 N4 119.0(13)
C13 C14 H8 107.6
N4 C14 H8 107.6
C13 C14 H9 107.6
N4 C14 H9 107.6
H8 C14 H9 107.0
C16 C15 N4 111.2(13)
C16 C15 H3 109.4
N4 C15 H3 109.4
C16 C15 H4 109.4
N4 C15 H4 109.4
H3 C15 H4 108.0
C15 C16 N5 109.5(14)
C15 C16 H1 109.8
N5 C16 H1 109.8
C15 C16 H2 109.8
N5 C16 H2 109.8
H1 C16 H2 108.2
N4 C17 H17A 109.5
N4 C17 H17B 109.5
H17A C17 H17B 109.5
N4 C17 H17C 109.5
H17A C17 H17C 109.5
H17B C17 H17C 109.5
C19 C18 C13 121.0(17)
C19 C18 H12 119.5
C13 C18 H12 119.5
C18 C19 C20 121.0(16)
C18 C19 H11 119.5
C20 C19 H11 119.5
C11 C20 C19 118.2(16)
C11 C20 H10 120.9
C19 C20 H10 120.9
C22 C21 C9 119.9(16)
C22 C21 H16 120.1
C9 C21 H16 120.1
C21 C22 C23 117.9(17)
C21 C22 H15 121.1
C23 C22 H15 121.1
C8 C23 C22 119.9(17)
C8 C23 H14 120.1
C22 C23 H14 120.1
C6 C24 C25 118.6(16)
C6 C24 H19 120.7
C25 C24 H19 120.7
C24 C25 C26 119.8(16)
C24 C25 H18 120.1
C26 C25 H18 120.1
C4 C26 C25 121.2(16)
C4 C26 H17 119.4
C25 C26 H17 119.4
N6 C27 H27A 109.5
N6 C27 H27B 109.5
H27A C27 H27B 109.5
N6 C27 H27C 109.5
H27A C27 H27C 109.5
H27B C27 H27C 109.5
N5 C28 H28A 109.5
N5 C28 H28B 109.5
H28A C28 H28B 109.5
N5 C28 H28C 109.5
H28A C28 H28C 109.5
H28B C28 H28C 109.5
O3 S1 C29 105.0(8)
O3 S1 C30 107.3(8)
C29 S1 C30 97.4(10)
S1 C29 H29A 109.5
S1 C29 H29B 109.5
H29A C29 H29B 109.5
S1 C29 H29C 109.5
H29A C29 H29C 109.5
H29B C29 H29C 109.5
S1 C30 H30A 109.5
S1 C30 H30B 109.5
H30A C30 H30B 109.5
S1 C30 H30C 109.5
H30A C30 H30C 109.5
H30B C30 H30C 109.5
C2D S1A O1A 134.9(17)
C2D S1A C1D 106.2(13)
O1A S1A C1D 59.9(11)
C2D S1B O1B 117(2)
C2D S1B C1D 107.9(17)
O1B S1B C1D 103(2)
S1B C1D S1A 34.5(7)
S1A C2D S1B 41.9(9)

loop_
_geom_bond_atom_site_label_1
_geom_bond_atom_site_label_2
_geom_bond_distance
Pt1 N5 2.008(12)
Pt1 N6 2.080(13)
Pt1 N4 2.105(13)
Pt1 Cl1 2.300(4)
O1 C7 1.225(18)
O2 C10 1.240(18)
N5 C1 1.482(19)
N5 C28 1.498(19)
N5 C16 1.50(2)
N6 C3 1.50(2)
N6 C27 1.515(19)
N6 C2 1.52(2)
N3 C7 1.34(2)
N3 C6 1.43(2)
N1 C9 1.334(19)
N1 C8 1.334(19)
N2 C10 1.36(2)
N2 C11 1.431(19)
N4 C17 1.496(18)
N4 C14 1.504(18)
N4 C15 1.523(19)
C1 C2 1.53(2)
C1 H28 0.9900
C1 H29 0.9900
C2 H26 0.9900
C2 H27 0.9900
C3 C4 1.49(2)
C3 H21 0.9900
C3 H22 0.9900
C4 C26 1.35(2)
C4 C5 1.37(2)
C5 C6 1.40(2)
C5 H20 0.9500
C6 C24 1.36(2)
C7 C8 1.51(2)
C8 C23 1.37(2)
C9 C21 1.41(2)
C9 C10 1.50(2)
C11 C20 1.38(2)
C11 C12 1.38(2)
C12 C13 1.39(2)
C12 H13 0.9500
C13 C18 1.38(2)
C13 C14 1.49(2)
C14 H8 0.9900
C14 H9 0.9900
C15 C16 1.45(2)
C15 H3 0.9900
C15 H4 0.9900
C16 H1 0.9900
C16 H2 0.9900
C17 H17A 0.9800
C17 H17B 0.9800
C17 H17C 0.9800
C18 C19 1.36(2)
C18 H12 0.9500
C19 C20 1.41(2)
C19 H11 0.9500
C20 H10 0.9500
C21 C22 1.34(2)
C21 H16 0.9500
C22 C23 1.40(2)
C22 H15 0.9500
C23 H14 0.9500
C24 C25 1.39(2)
C24 H19 0.9500
C25 C26 1.42(2)
C25 H18 0.9500
C26 H17 0.9500
C27 H27A 0.9800
C27 H27B 0.9800
C27 H27C 0.9800
C28 H28A 0.9800
C28 H28B 0.9800
C28 H28C 0.9800
S1 O3 1.510(11)
S1 C29 1.78(2)
S1 C30 1.787(16)
C29 H29A 0.9800
C29 H29B 0.9800
C29 H29C 0.9800
C30 H30A 0.9800
C30 H30B 0.9800
C30 H30C 0.9800
S1A C2D 1.53(2)
S1A O1A 1.77(2)
S1A C1D 1.95(2)
S1B C2D 1.62(3)
S1B O1B 1.74(3)
S1B C1D 1.83(3)

loop_
_geom_torsion_atom_site_label_1
_geom_torsion_atom_site_label_2
_geom_torsion_atom_site_label_3
_geom_torsion_atom_site_label_4
_geom_torsion
N6 Pt1 N5 C1 24.4(10)
N4 Pt1 N5 C1 -137.5(10)
Cl1 Pt1 N5 C1 122(5)
N6 Pt1 N5 C28 -93.8(11)
N4 Pt1 N5 C28 104.4(11)
Cl1 Pt1 N5 C28 4(6)
N6 Pt1 N5 C16 144.5(11)
N4 Pt1 N5 C16 -17.4(10)
Cl1 Pt1 N5 C16 -118(5)
N5 Pt1 N6 C3 132.1(13)
N4 Pt1 N6 C3 -161.0(13)
Cl1 Pt1 N6 C3 -43.3(12)
N5 Pt1 N6 C27 -111.7(10)
N4 Pt1 N6 C27 -45(2)
Cl1 Pt1 N6 C27 72.9(10)
N5 Pt1 N6 C2 1.2(10)
N4 Pt1 N6 C2 68.1(19)
Cl1 Pt1 N6 C2 -174.2(9)
N5 Pt1 N4 C17 102.5(9)
N6 Pt1 N4 C17 35.5(19)
Cl1 Pt1 N4 C17 -82.1(9)
N5 Pt1 N4 C14 -138.3(11)
N6 Pt1 N4 C14 154.7(14)
Cl1 Pt1 N4 C14 37.1(11)
N5 Pt1 N4 C15 -8.6(9)
N6 Pt1 N4 C15 -75.6(18)
Cl1 Pt1 N4 C15 166.8(9)
C28 N5 C1 C2 72.6(16)
C16 N5 C1 C2 -163.0(14)
Pt1 N5 C1 C2 -46.0(15)
C3 N6 C2 C1 -164.2(13)
C27 N6 C2 C1 83.1(15)
Pt1 N6 C2 C1 -26.3(15)
N5 C1 C2 N6 49.0(18)
C27 N6 C3 C4 159.7(15)
C2 N6 C3 C4 44.7(19)
Pt1 N6 C3 C4 -84.8(17)
N6 C3 C4 C26 -111.6(18)
N6 C3 C4 C5 69(2)
C26 C4 C5 C6 0(2)
C3 C4 C5 C6 179.8(15)
C4 C5 C6 C24 0(2)
C4 C5 C6 N3 -179.2(14)
C7 N3 C6 C24 -4(3)
C7 N3 C6 C5 175.4(15)
C6 N3 C7 O1 -10(3)
C6 N3 C7 C8 -179.9(14)
C9 N1 C8 C23 1(2)
C9 N1 C8 C7 -174.4(14)
O1 C7 C8 N1 173.9(15)
N3 C7 C8 N1 -15(2)
O1 C7 C8 C23 -1(2)
N3 C7 C8 C23 169.9(15)
C8 N1 C9 C21 -2(2)
C8 N1 C9 C10 177.6(14)
C11 N2 C10 O2 1(3)
C11 N2 C10 C9 -175.6(14)
N1 C9 C10 O2 -166.2(15)
C21 C9 C10 O2 13(2)
N1 C9 C10 N2 11(2)
C21 C9 C10 N2 -169.8(14)
C10 N2 C11 C20 -7(3)
C10 N2 C11 C12 177.8(15)
C20 C11 C12 C13 4(2)
N2 C11 C12 C13 -179.9(14)
C11 C12 C13 C18 -3(2)
C11 C12 C13 C14 -178.5(15)
C18 C13 C14 N4 127.4(16)
C12 C13 C14 N4 -57(2)
C17 N4 C14 C13 -160.9(14)
C15 N4 C14 C13 -44.1(18)
Pt1 N4 C14 C13 82.3(16)
C17 N4 C15 C16 -72.5(16)
C14 N4 C15 C16 170.9(13)
Pt1 N4 C15 C16 34.9(15)
N4 C15 C16 N5 -52.5(18)
C1 N5 C16 C15 158.3(14)
C28 N5 C16 C15 -78.6(16)
Pt1 N5 C16 C15 42.2(15)
C12 C13 C18 C19 0(3)
C14 C13 C18 C19 175.8(16)
C13 C18 C19 C20 2(3)
C12 C11 C20 C19 -2(3)
N2 C11 C20 C19 -177.7(15)
C18 C19 C20 C11 -1(3)
N1 C9 C21 C22 2(2)
C10 C9 C21 C22 -177.4(15)
C9 C21 C22 C23 -1(2)
N1 C8 C23 C22 1(2)
C7 C8 C23 C22 175.3(15)
C21 C22 C23 C8 -1(2)
C5 C6 C24 C25 -1(2)
N3 C6 C24 C25 178.7(15)
C6 C24 C25 C26 1(2)
C5 C4 C26 C25 0(2)
C3 C4 C26 C25 -179.9(14)
C24 C25 C26 C4 0(2)
C2D S1B C1D S1A -58.2(16)
O1B S1B C1D S1A 66(2)
C2D S1A C1D S1B 63.7(18)
O1A S1A C1D S1B -69.2(17)
O1A S1A C2D S1B 4.3(19)
C1D S1A C2D S1B -59.0(15)
O1B S1B C2D S1A -47(2)
C1D S1B C2D S1A 67.6(16)
